data_7126050
loop_
_publ_author_name
'Sharma, Mahendra K.'
'Blomeyer, Sebastian'
'Neumann, Beate'
'Stammler, Hans-Georg'
'Hinz, Alexander'
'van Gastel, Maurice'
'Ghadwal, Rajendra S.'

_publ_section_title
;
 Isolation of singlet carbene derived 2-arsa-1,3-butadiene radical cations
 and dications.
;
_journal_issue 24
_journal_name_full 'Chemical communications (Cambridge, England)'
_journal_page_first 3575
_journal_page_last 3578
_journal_paper_doi 10.1039/d0cc00624f
_journal_volume 56
_journal_year 2020
_chemical_formula_moiety 'C54 H72 As N3, 2(Cl4 Ga1)'
_chemical_formula_sum 'C54 H72 As Cl8 Ga2 N3'
_chemical_formula_weight 1261.10
_space_group_crystal_system orthorhombic
_space_group_IT_number 61
_space_group_name_Hall '-P 2ac 2ab'
_space_group_name_H-M_alt 'P b c a'
_atom_sites_solution_hydrogens geom
_atom_sites_solution_primary dual
_audit_creation_date 2019-05-14
_audit_creation_method
;
Olex2 1.3-dev
(compiled 2019.03.18 svn.r3573 for OlexSys, GUI svn.r5757)
;
_audit_update_record
;
2019-11-19 deposited with the CCDC.	2020-02-19 downloaded from the CCDC.
;
_cell_angle_alpha 90
_cell_angle_beta 90
_cell_angle_gamma 90
_cell_formula_units_Z 8
_cell_length_a 18.8893(4)
_cell_length_b 26.1136(4)
_cell_length_c 24.2536(4)
_cell_measurement_reflns_used 30043
_cell_measurement_temperature 100.0(1)
_cell_measurement_theta_max 72.0000
_cell_measurement_theta_min 3.3360
_cell_volume 11963.5(4)
_computing_cell_refinement 'CrysAlisPro 1.171.40.51a (Rigaku OD, 2019)'
_computing_data_collection 'CrysAlisPro 1.171.40.51a (Rigaku OD, 2019)'
_computing_data_reduction 'CrysAlisPro 1.171.40.51a (Rigaku OD, 2019)'
_computing_molecular_graphics 'Olex2 (Dolomanov et al., 2009)'
_computing_publication_material 'Olex2 (Dolomanov et al., 2009)'
_computing_structure_refinement 'ShelXL (Sheldrick, 2015)'
_computing_structure_solution 'ShelXT (Sheldrick, 2015)'
_diffrn_ambient_environment N~2~
_diffrn_ambient_temperature 100.0(1)
_diffrn_detector 'CCD plate'
_diffrn_detector_area_resol_mean 5.3114
_diffrn_detector_type Atlas
_diffrn_measured_fraction_theta_full 0.994
_diffrn_measured_fraction_theta_max 0.994
_diffrn_measurement_details
;
List of Runs (angles in degrees, time in seconds):

  # Type    Start    End  Width  t~exp~   \w     \q     \k     \f   Frames
#--------------------------------------------------------------------------
  1  \w    -59.00  32.00   1.00   12.50    --  -38.50  37.00 -90.00   91
  2  \w    -59.00  33.00   1.00   12.50    --  -38.50  37.00  30.00   92
  3  \w    -91.00  -5.00   1.00   12.50    --  -38.50 125.00  90.00   86
  4  \w   -116.00  -5.00   1.00   12.50    --  -38.50 -19.00-150.00  111
  5  \w    -54.00 -13.00   1.00   12.50    --  -38.50 -57.00-180.00   41
  6  \w     13.00 109.00   1.00   12.50    --   42.70  77.00 -30.00   96
  7  \w     14.00  93.00   1.00   12.50    --   42.70  77.00  30.00   79
  8  \w     23.00  83.00   1.00   12.50    --   42.70-125.00 -30.00   60
  9  \w     26.00  73.00   1.00   12.50    --   42.70-125.00  90.00   47
 10  \w     13.00  78.00   1.00   12.50    --   42.70  77.00-180.00   65
 11  \w     15.00 114.00   1.00   12.50    --   42.70  77.00  90.00   99
 12  \w     62.00  89.00   1.00   12.50    --   42.70  77.00 -90.00   27
 13  \w     13.00  46.00   1.00   12.50    --   42.70  77.00 -90.00   33
 14  \w     22.00  72.00   1.00   12.50    --   42.70  37.00 -30.00   50
 15  \w     81.00 177.00   1.00   50.00    --  111.00  77.00 120.00   96
 16  \w     42.00 119.00   1.00   50.00    --  111.00-126.00 -57.82   77
 17  \w    137.00 164.00   1.00   50.00    --  111.00  75.00-100.38   27
 18  \w     83.00 110.00   1.00   50.00    --  111.00  68.00 -68.94   27
 19  \w     87.00 156.00   1.00   50.00    --  111.00  54.00 107.98   69
 20  \w     81.00 108.00   1.00   50.00    --  111.00  75.00-100.38   27
 21  \w     82.00 109.00   1.00   50.00    --  111.00  71.00  -7.45   27
 22  \w     81.00 177.00   1.00   50.00    --  111.00  77.00 -90.00   96
 23  \w     82.00 107.00   1.00   50.00    --  111.00  77.00  90.00   25
 24  \w     89.00 115.00   1.00   50.00    --  111.00  45.00 150.00   26
 25  \w     81.00 178.00   1.00   50.00    --  111.00  77.00 -30.00   97
 26  \w     81.00 150.00   1.00   50.00    --  111.00  77.00-150.00   69
 27  \w     81.00 157.00   1.00   50.00    --  111.00  77.00  30.00   76
 28  \w     31.00 109.00   1.00   50.00    --  111.00 -94.00 -30.00   78
 29  \w     83.00 109.00   1.00   50.00    --  111.00  69.00 110.80   26
 30  \w     81.00 178.00   1.00   50.00    --  111.00  77.00 150.00   97
 31  \w    115.00 140.00   1.00   50.00    --  111.00 -77.00  90.00   25
 32  \w     41.00  95.00   1.00   50.00    --  111.00 -77.00  90.00   54
 33  \w     82.00 145.00   1.00   50.00    --  111.00  71.00  18.21   63
 34  \w     85.00 122.00   1.00   50.00    --  111.00  59.00 -19.22   37
 35  \w     85.00 111.00   1.00   50.00    --  111.00  61.00 -30.00   26
 36  \w     85.00 178.00   1.00   50.00    --  111.00  61.00-120.00   93
 37  \w     81.00 143.00   1.00   50.00    --  111.00  77.00   0.00   62
 38  \w     45.00  90.00   1.00   50.00    --  111.00 -94.00  30.00   45
 39  \w     85.00 111.00   1.00   50.00    --  111.00  61.00  60.00   26
 40  \w     85.00 117.00   1.00   50.00    --  111.00  61.00-180.00   32
 41  \w     83.00 109.00   1.00   50.00    --  111.00  70.00-158.37   26
 42  \w     81.00 107.00   1.00   50.00    --  111.00  77.00-180.00   26
 43  \w    111.00 178.00   1.00   50.00    --  111.00  77.00-180.00   67
 44  \w     81.00 107.00   1.00   50.00    --  111.00  77.00-120.00   26
 45  \w     85.00 111.00   1.00   50.00    --  111.00  61.00  90.00   26
 46  \w     85.00 111.00   1.00   50.00    --  111.00  61.00 -90.00   26
 47  \w     81.00 107.00   1.00   50.00    --  111.00  77.00  60.00   26
 48  \w     81.00 107.00   1.00   50.00    --  111.00  77.00 -60.00   26
 49  \w     85.00 112.00   1.00   50.00    --  111.00  59.00  -1.73   27
 50  \w     85.00 112.00   1.00   50.00    --  111.00  61.00 150.00   27
 51  \w     92.00 153.00   1.00   50.00    --  111.00  44.00 -34.96   61
 52  \w     41.00 102.00   1.00   50.00    --  111.00-125.00 -90.00   61
 53  \w     41.00 118.00   1.00   50.00    --  111.00-125.00-150.00   77
 54  \w     57.00 111.00   1.00   50.00    --  111.00-125.00 -30.00   54
 55  \w     44.00 118.00   1.00   50.00    --  111.00-125.00 120.00   74
 56  \w     84.00 110.00   1.00   50.00    --  111.00  65.00-158.09   26
 57  \w     85.00 121.00   1.00   50.00    --  111.00  59.00  69.39   36
;
_diffrn_measurement_device 'four-circle diffractometer'
_diffrn_measurement_device_type 'SuperNova, Dual, Cu at home/near, Atlas'
_diffrn_measurement_method '\w scans'
_diffrn_orient_matrix_type 'CrysAlisPro convention (1999,Acta A55,543-557)'
_diffrn_orient_matrix_UB_11 -0.0752544000
_diffrn_orient_matrix_UB_12 -0.0227147000
_diffrn_orient_matrix_UB_13 0.0007467000
_diffrn_orient_matrix_UB_21 -0.0025458000
_diffrn_orient_matrix_UB_22 0.0063060000
_diffrn_orient_matrix_UB_23 0.0631155000
_diffrn_orient_matrix_UB_31 -0.0313346000
_diffrn_orient_matrix_UB_32 0.0540896000
_diffrn_orient_matrix_UB_33 -0.0070204000
_diffrn_radiation_monochromator mirror
_diffrn_radiation_probe x-ray
_diffrn_radiation_type 'Cu K\a'
_diffrn_radiation_wavelength 1.54184
_diffrn_reflns_av_R_equivalents 0.1217
_diffrn_reflns_av_unetI/netI 0.0466
_diffrn_reflns_Laue_measured_fraction_full 0.994
_diffrn_reflns_Laue_measured_fraction_max 0.994
_diffrn_reflns_limit_h_max 22
_diffrn_reflns_limit_h_min -22
_diffrn_reflns_limit_k_max 31
_diffrn_reflns_limit_k_min -30
_diffrn_reflns_limit_l_max 29
_diffrn_reflns_limit_l_min -29
_diffrn_reflns_number 141043
_diffrn_reflns_point_group_measured_fraction_full 0.994
_diffrn_reflns_point_group_measured_fraction_max 0.994
_diffrn_reflns_theta_full 67.684
_diffrn_reflns_theta_max 68.241
_diffrn_reflns_theta_min 3.385
_diffrn_source 'micro-focus sealed X-ray tube'
_diffrn_source_type 'SuperNova (Cu) X-ray Source'
_exptl_absorpt_coefficient_mu 5.283
_exptl_absorpt_correction_T_max 0.976
_exptl_absorpt_correction_T_min 0.408
_exptl_absorpt_correction_type gaussian
_exptl_absorpt_process_details
;
CrysAlisPro 1.171.40.51a (Rigaku Oxford Diffraction, 2019)
Numerical absorption correction based on gaussian integration over
			a multifaceted crystal model
Empirical absorption correction using spherical harmonics,
 implemented in SCALE3 ABSPACK scaling algorithm.
;
_exptl_crystal_colour 'clear green'
_exptl_crystal_colour_lustre clear
_exptl_crystal_colour_primary green
_exptl_crystal_density_diffrn 1.400
_exptl_crystal_description plate
_exptl_crystal_F_000 5184
_exptl_crystal_size_max 0.244
_exptl_crystal_size_mid 0.169
_exptl_crystal_size_min 0.045
_refine_diff_density_max 1.246
_refine_diff_density_min -0.726
_refine_diff_density_rms 0.119
_refine_ls_extinction_method none
_refine_ls_goodness_of_fit_ref 1.087
_refine_ls_hydrogen_treatment constr
_refine_ls_matrix_type full
_refine_ls_number_parameters 661
_refine_ls_number_reflns 10879
_refine_ls_number_restraints 92
_refine_ls_restrained_S_all 1.085
_refine_ls_R_factor_all 0.0850
_refine_ls_R_factor_gt 0.0676
_refine_ls_shift/su_max 0.001
_refine_ls_shift/su_mean 0.000
_refine_ls_structure_factor_coef Fsqd
_refine_ls_weighting_details 'w=1/[\s^2^(Fo^2^)+(0.0793P)^2^+44.6112P] where P=(Fo^2^+2Fc^2^)/3'
_refine_ls_weighting_scheme calc
_refine_ls_wR_factor_gt 0.1669
_refine_ls_wR_factor_ref 0.1792
_reflns_Friedel_coverage 0.000
_reflns_number_gt 8619
_reflns_number_total 10879
_reflns_threshold_expression 'I > 2\s(I)'
_cod_data_source_file d0cc00624f2.cif
_cod_data_source_block compound4a
_cod_depositor_comments 'Adding full bibliography for 7126045--7126050.cif.'
_cod_database_code 7126050
_shelx_shelxl_version_number 2018/3
_chemical_oxdiff_formula C54H72AsCl8Ga2N3
_shelx_space_group_comment
;
The symmetry employed for this shelxl refinement is uniquely defined
by the following loop, which should always be used as a source of
symmetry information in preference to the above space-group names.
They are only intended as comments.
;
_diffrn_oxdiff_digest_frames
;
0100d2e35c0ccb61a6c026838f2be4c61503074fd5f
;
_reflns_odcompleteness_completeness 99.98
_reflns_odcompleteness_iscentric 1
_reflns_odcompleteness_theta 68.13
_olex2_refinement_description
;
1. Fixed Uiso
 At 1.2 times of:
  All C(H) groups, All C(H,H) groups
 At 1.5 times of:
  All C(H,H,H) groups
2. Restrained distances
 Ga1-Cl1 \\sim Ga1B-Cl1B \\sim Ga1-Cl4 \\sim Ga1B-Cl4B \\sim Ga1-Cl2 \\sim
Ga1B-Cl2B \\sim Ga2B-Cl7B ~
 Ga2-Cl7 \\sim Ga2-Cl8 \\sim Ga2B-Cl8B \\sim Ga2-Cl6 \\sim Ga2B-Cl6B \\sim
Ga2B-Cl5B \\sim Ga2-Cl5
 with sigma of 0.02
3. Uiso/Uaniso restraints and constraints
Uanis(Ga1B) = Uanis(Ga1)
Uanis(Cl4B) = Uanis(Cl4)
Uanis(Cl2B) = Uanis(Cl2)
Uanis(Cl1) = Uanis(Cl1B)
Uanis(Ga2B) = Uanis(Ga2)
Uanis(Cl8B) = Uanis(Cl8)
Uanis(Cl6) = Uanis(Cl6B)
Uanis(Cl5B) = Uanis(Cl5)
Uanis(Cl3) = Uanis(Cl3B)
Uanis(Cl7B) = Uanis(Cl7)
4. Others
 1*[Sof(Ga1)+Sof(Cl1)+Sof(Cl2)+Sof(Cl3)+Sof(Cl4)+Sof(Ga1B)+Sof(Cl1B)+Sof(Cl2B)+
 Sof(Cl3B)+Sof(Cl4B)]-1*[Sof(Ga2)+Sof(Cl5)+Sof(Cl6)+Sof(Cl7)+Sof(Cl8)+Sof(Ga2B)+
 Sof(Cl5B)+Sof(Cl6B)+Sof(Cl7B)+Sof(Cl8B)]=0 with esd of 0
 Sof(Ga1B)=Sof(Cl1B)=Sof(Cl2B)=Sof(Cl3B)=Sof(Cl4B)=1-FVAR(1)
 Sof(Ga1)=Sof(Cl1)=Sof(Cl2)=Sof(Cl3)=Sof(Cl4)=FVAR(1)
 Sof(Ga2B)=Sof(Cl5B)=Sof(Cl6B)=Sof(Cl7B)=Sof(Cl8B)=1-FVAR(2)
 Sof(Ga2)=Sof(Cl5)=Sof(Cl6)=Sof(Cl7)=Sof(Cl8)=FVAR(2)
5.a Ternary CH refined with riding coordinates:
 C11(H11), C14(H14), C23(H23), C26(H26), C49(H49), C52(H52)
5.b Secondary CH2 refined with riding coordinates:
 C37(H37A,H37B)
5.c Aromatic/amide H refined with riding coordinates:
 C2(H2), C3(H3), C7(H7), C8(H8), C9(H9), C19(H19), C20(H20), C21(H21),
 C30(H30), C31(H31), C32(H32), C33(H33), C34(H34), C45(H45), C46(H46), C47(H47)
5.d Idealised Me refined as rotating group:
 C12(H12A,H12B,H12C), C13(H13A,H13B,H13C), C15(H15A,H15B,H15C), C16(H16A,H16B,
 H16C), C24(H24A,H24B,H24C), C25(H25A,H25B,H25C), C27(H27A,H27B,H27C), C28(H28A,
 H28B,H28C), C39(H39A,H39B,H39C), C40(H40A,H40B,H40C), C41(H41A,H41B,H41C),
 C42(H42A,H42B,H42C), C50(H50A,H50B,H50C), C51(H51A,H51B,H51C), C53(H53A,H53B,
 H53C), C54(H54A,H54B,H54C)
;
_olex2_date_sample_data_collection 2019-04-26
_olex2_submission_special_instructions 'No special instructions were received'
_oxdiff_exptl_absorpt_empirical_details
;
Empirical correction (ABSPACK) includes:
- Absorption correction using spherical harmonics
- Frame scaling
- Detector area scaling
;
_oxdiff_exptl_absorpt_empirical_full_max 2.287
_oxdiff_exptl_absorpt_empirical_full_min 0.533

loop_
_space_group_symop_operation_xyz
'x, y, z'
'-x+1/2, -y, z+1/2'
'-x, y+1/2, -z+1/2'
'x+1/2, -y+1/2, -z'
'-x, -y, -z'
'x-1/2, y, -z-1/2'
'x, -y-1/2, z-1/2'
'-x-1/2, y-1/2, z'

loop_
_atom_site_label
_atom_site_type_symbol
_atom_site_fract_x
_atom_site_fract_y
_atom_site_fract_z
_atom_site_U_iso_or_equiv
_atom_site_adp_type
_atom_site_occupancy
_atom_site_site_symmetry_order
_atom_site_calc_flag
_atom_site_refinement_flags_posn
_atom_site_refinement_flags_adp
_atom_site_refinement_flags_occupancy
_atom_site_disorder_assembly
_atom_site_disorder_group
As1 As 0.21203(3) 0.60540(2) 0.39196(2) 0.02434(15) Uani 1 1 d . . . . .
N1 N 0.1989(2) 0.67387(14) 0.53359(16) 0.0236(9) Uani 1 1 d . . . . .
N2 N 0.1204(2) 0.68877(14) 0.47010(16) 0.0234(8) Uani 1 1 d . . . . .
N3 N 0.3137(2) 0.56160(16) 0.31985(17) 0.0280(9) Uani 1 1 d . . . . .
C1 C 0.1873(3) 0.67208(16) 0.47888(18) 0.0196(9) Uani 1 1 d . . . . .
C2 C 0.1401(3) 0.69280(18) 0.5594(2) 0.0265(10) Uani 1 1 d . . . . .
H2 H 0.134793 0.698156 0.597058 0.032 Uiso 1 1 calc R . . . .
C3 C 0.0913(3) 0.70229(18) 0.5201(2) 0.0281(11) Uani 1 1 d . . . . .
H3 H 0.046193 0.715558 0.525735 0.034 Uiso 1 1 calc R . . . .
C4 C 0.2396(3) 0.65755(17) 0.43663(19) 0.0239(10) Uani 1 1 d . . . . .
C5 C 0.2573(3) 0.64778(18) 0.56140(18) 0.0229(10) Uani 1 1 d . . . . .
C6 C 0.2522(3) 0.59394(18) 0.56564(19) 0.0260(10) Uani 1 1 d . . . . .
C7 C 0.3085(3) 0.56897(19) 0.5910(2) 0.0305(11) Uani 1 1 d . . . . .
H7 H 0.307595 0.533448 0.593740 0.037 Uiso 1 1 calc R . . . .
C8 C 0.3655(3) 0.5954(2) 0.6122(2) 0.0292(11) Uani 1 1 d . . . . .
H8 H 0.402927 0.577596 0.628141 0.035 Uiso 1 1 calc R . . . .
C9 C 0.3672(3) 0.6488(2) 0.6100(2) 0.0308(11) Uani 1 1 d . . . . .
H9 H 0.405025 0.666387 0.625499 0.037 Uiso 1 1 calc R . . . .
C10 C 0.3127(3) 0.67587(18) 0.58461(19) 0.0249(10) Uani 1 1 d . . . . .
C11 C 0.1863(3) 0.56411(18) 0.5496(2) 0.0305(11) Uani 1 1 d . . . . .
H11 H 0.156785 0.586311 0.526498 0.037 Uiso 1 1 calc R . . . .
C12 C 0.1449(4) 0.5512(3) 0.6014(3) 0.0495(17) Uani 1 1 d . . . . .
H12A H 0.172021 0.528067 0.623737 0.074 Uiso 1 1 calc GR . . . .
H12B H 0.100894 0.535405 0.591382 0.074 Uiso 1 1 calc GR . . . .
H12C H 0.135749 0.582030 0.621727 0.074 Uiso 1 1 calc GR . . . .
C13 C 0.2021(3) 0.5154(2) 0.5171(3) 0.0404(14) Uani 1 1 d . . . . .
H13A H 0.229988 0.523753 0.485208 0.061 Uiso 1 1 calc GR . . . .
H13B H 0.158482 0.499886 0.505608 0.061 Uiso 1 1 calc GR . . . .
H13C H 0.227901 0.491903 0.539975 0.061 Uiso 1 1 calc GR . . . .
C14 C 0.3138(3) 0.73444(18) 0.5855(2) 0.0290(11) Uani 1 1 d . . . . .
H14 H 0.278808 0.747109 0.558935 0.035 Uiso 1 1 calc R . . . .
C15 C 0.3861(3) 0.7556(2) 0.5700(3) 0.0402(14) Uani 1 1 d . . . . .
H15A H 0.419074 0.748904 0.599245 0.060 Uiso 1 1 calc GR . . . .
H15B H 0.382649 0.791869 0.564129 0.060 Uiso 1 1 calc GR . . . .
H15C H 0.402317 0.739370 0.536777 0.060 Uiso 1 1 calc GR . . . .
C16 C 0.2928(3) 0.7528(2) 0.6431(2) 0.0399(14) Uani 1 1 d . . . . .
H16A H 0.247048 0.739339 0.652429 0.060 Uiso 1 1 calc GR . . . .
H16B H 0.291020 0.789578 0.643532 0.060 Uiso 1 1 calc GR . . . .
H16C H 0.327075 0.741156 0.669441 0.060 Uiso 1 1 calc GR . . . .
C17 C 0.0809(3) 0.68782(18) 0.4182(2) 0.0252(10) Uani 1 1 d . . . . .
C18 C 0.0863(3) 0.72972(18) 0.3826(2) 0.0268(10) Uani 1 1 d . . . . .
C19 C 0.0522(3) 0.72565(19) 0.3321(2) 0.0319(12) Uani 1 1 d . . . . .
H19 H 0.055774 0.752314 0.306880 0.038 Uiso 1 1 calc R . . . .
C20 C 0.0128(3) 0.6825(2) 0.3186(2) 0.0329(12) Uani 1 1 d . . . . .
H20 H -0.008696 0.680087 0.284157 0.040 Uiso 1 1 calc R . . . .
C21 C 0.0055(3) 0.64304(19) 0.3565(2) 0.0310(12) Uani 1 1 d . . . . .
H21 H -0.022921 0.615077 0.347822 0.037 Uiso 1 1 calc R . . . .
C22 C 0.0397(3) 0.64444(18) 0.4072(2) 0.0248(10) Uani 1 1 d . . . . .
C23 C 0.1236(3) 0.77954(19) 0.3979(2) 0.0298(11) Uani 1 1 d . . . . .
H23 H 0.148318 0.774410 0.432978 0.036 Uiso 1 1 calc R . . . .
C24 C 0.1783(3) 0.7956(2) 0.3543(2) 0.0399(14) Uani 1 1 d . . . . .
H24A H 0.210334 0.767696 0.347693 0.060 Uiso 1 1 calc GR . . . .
H24B H 0.204298 0.824708 0.367386 0.060 Uiso 1 1 calc GR . . . .
H24C H 0.154391 0.804255 0.320671 0.060 Uiso 1 1 calc GR . . . .
C25 C 0.0689(4) 0.8224(2) 0.4056(3) 0.0470(16) Uani 1 1 d . . . . .
H25A H 0.043183 0.827258 0.371885 0.070 Uiso 1 1 calc GR . . . .
H25B H 0.092673 0.853568 0.415357 0.070 Uiso 1 1 calc GR . . . .
H25C H 0.036552 0.813064 0.434476 0.070 Uiso 1 1 calc GR . . . .
C26 C 0.0253(3) 0.60269(18) 0.4500(2) 0.0288(11) Uani 1 1 d . . . . .
H26 H 0.060907 0.606186 0.479186 0.035 Uiso 1 1 calc R . . . .
C27 C -0.0469(3) 0.6105(2) 0.4763(2) 0.0381(13) Uani 1 1 d . . . . .
H27A H -0.049817 0.644492 0.491144 0.057 Uiso 1 1 calc GR . . . .
H27B H -0.053405 0.585978 0.505319 0.057 Uiso 1 1 calc GR . . . .
H27C H -0.083074 0.605937 0.448909 0.057 Uiso 1 1 calc GR . . . .
C28 C 0.0316(3) 0.5482(2) 0.4264(3) 0.0379(13) Uani 1 1 d . . . . .
H28A H -0.004257 0.543045 0.398918 0.057 Uiso 1 1 calc GR . . . .
H28B H 0.025475 0.523682 0.455549 0.057 Uiso 1 1 calc GR . . . .
H28C H 0.077483 0.543808 0.410077 0.057 Uiso 1 1 calc GR . . . .
C29 C 0.3066(3) 0.68713(18) 0.43525(19) 0.0248(10) Uani 1 1 d . . . . .
C30 C 0.3707(3) 0.6639(2) 0.4251(2) 0.0299(11) Uani 1 1 d . . . . .
H30 H 0.373679 0.628339 0.424832 0.036 Uiso 1 1 calc R . . . .
C31 C 0.4306(3) 0.6929(2) 0.4154(2) 0.0373(13) Uani 1 1 d . . . . .
H31 H 0.473962 0.676932 0.409543 0.045 Uiso 1 1 calc R . . . .
C32 C 0.4261(3) 0.7461(2) 0.4145(2) 0.0384(13) Uani 1 1 d . . . . .
H32 H 0.465373 0.765726 0.405038 0.046 Uiso 1 1 calc R . . . .
C33 C 0.3628(3) 0.7694(2) 0.4277(2) 0.0372(13) Uani 1 1 d . . . . .
H33 H 0.360171 0.804983 0.428525 0.045 Uiso 1 1 calc R . . . .
C34 C 0.3039(3) 0.74096(19) 0.4395(2) 0.0284(11) Uani 1 1 d . . . . .
H34 H 0.262232 0.757061 0.450368 0.034 Uiso 1 1 calc R . . . .
C35 C 0.2837(3) 0.60477(18) 0.3319(2) 0.0249(10) Uani 1 1 d . . . . .
C36 C 0.2910(3) 0.6442(2) 0.2850(2) 0.0301(11) Uani 1 1 d . . . . .
C37 C 0.3301(3) 0.6119(2) 0.2408(2) 0.0336(12) Uani 1 1 d . . . . .
H37A H 0.296931 0.600544 0.212732 0.040 Uiso 1 1 calc R . . . .
H37B H 0.366481 0.632289 0.223106 0.040 Uiso 1 1 calc R . . . .
C38 C 0.3633(3) 0.5656(2) 0.2695(2) 0.0354(12) Uani 1 1 d . . . . .
C39 C 0.2152(3) 0.6576(2) 0.2666(2) 0.0338(12) Uani 1 1 d . . . . .
H39A H 0.189257 0.626664 0.259807 0.051 Uiso 1 1 calc GR . . . .
H39B H 0.217057 0.677677 0.233495 0.051 Uiso 1 1 calc GR . . . .
H39C H 0.192118 0.676892 0.295138 0.051 Uiso 1 1 calc GR . . . .
C40 C 0.3308(3) 0.6930(2) 0.2987(2) 0.0374(13) Uani 1 1 d . . . . .
H40A H 0.307963 0.710046 0.328865 0.056 Uiso 1 1 calc GR . . . .
H40B H 0.331220 0.715040 0.267052 0.056 Uiso 1 1 calc GR . . . .
H40C H 0.378618 0.684646 0.308816 0.056 Uiso 1 1 calc GR . . . .
C41 C 0.4383(3) 0.5768(2) 0.2897(2) 0.0398(13) Uani 1 1 d . . . . .
H41A H 0.437939 0.607109 0.312114 0.060 Uiso 1 1 calc GR . . . .
H41B H 0.468933 0.581929 0.258633 0.060 Uiso 1 1 calc GR . . . .
H41C H 0.455113 0.548383 0.311145 0.060 Uiso 1 1 calc GR . . . .
C42 C 0.3626(4) 0.5168(2) 0.2357(2) 0.0431(15) Uani 1 1 d . . . . .
H42A H 0.397284 0.519196 0.206894 0.065 Uiso 1 1 calc GR . . . .
H42B H 0.316527 0.512180 0.219738 0.065 Uiso 1 1 calc GR . . . .
H42C H 0.373462 0.488227 0.259065 0.065 Uiso 1 1 calc GR . . . .
C43 C 0.2939(3) 0.51358(18) 0.3478(2) 0.0281(11) Uani 1 1 d . . . . .
C44 C 0.2319(3) 0.48964(19) 0.3287(2) 0.0326(12) Uani 1 1 d . . . . .
C45 C 0.2090(3) 0.4467(2) 0.3583(3) 0.0404(14) Uani 1 1 d . . . . .
H45 H 0.167532 0.430196 0.347688 0.048 Uiso 1 1 calc R . . . .
C46 C 0.2468(4) 0.4281(2) 0.4031(3) 0.0407(14) Uani 1 1 d . . . . .
H46 H 0.230104 0.399659 0.422201 0.049 Uiso 1 1 calc R . . . .
C47 C 0.3088(3) 0.4512(2) 0.4197(2) 0.0361(13) Uani 1 1 d . . . . .
H47 H 0.334134 0.437572 0.449094 0.043 Uiso 1 1 calc R . . . .
C48 C 0.3344(3) 0.49533(19) 0.3926(2) 0.0297(11) Uani 1 1 d . . . . .
C49 C 0.1915(3) 0.5057(2) 0.2774(2) 0.0379(13) Uani 1 1 d . . . . .
H49 H 0.216906 0.534138 0.260038 0.046 Uiso 1 1 calc R . . . .
C50 C 0.1159(4) 0.5234(3) 0.2901(3) 0.0461(15) Uani 1 1 d . . . . .
H50A H 0.091475 0.497068 0.310127 0.069 Uiso 1 1 calc GR . . . .
H50B H 0.091383 0.530235 0.256251 0.069 Uiso 1 1 calc GR . . . .
H50C H 0.117538 0.554038 0.311984 0.069 Uiso 1 1 calc GR . . . .
C51 C 0.1884(4) 0.4608(3) 0.2360(3) 0.0482(16) Uani 1 1 d . . . . .
H51A H 0.235490 0.448641 0.228910 0.072 Uiso 1 1 calc GR . . . .
H51B H 0.167400 0.472337 0.202174 0.072 Uiso 1 1 calc GR . . . .
H51C H 0.160439 0.433562 0.251220 0.072 Uiso 1 1 calc GR . . . .
C52 C 0.4016(3) 0.5195(2) 0.4139(2) 0.0309(11) Uani 1 1 d . . . . .
H52 H 0.409922 0.551062 0.392955 0.037 Uiso 1 1 calc R . . . .
C53 C 0.4648(3) 0.4839(2) 0.4047(2) 0.0364(13) Uani 1 1 d . . . . .
H53A H 0.458233 0.453060 0.425568 0.055 Uiso 1 1 calc GR . . . .
H53B H 0.507367 0.500701 0.416491 0.055 Uiso 1 1 calc GR . . . .
H53C H 0.468345 0.475672 0.366212 0.055 Uiso 1 1 calc GR . . . .
C54 C 0.3946(3) 0.5337(2) 0.4747(2) 0.0339(12) Uani 1 1 d . . . . .
H54A H 0.354665 0.556018 0.479541 0.051 Uiso 1 1 calc GR . . . .
H54B H 0.436839 0.550848 0.486684 0.051 Uiso 1 1 calc GR . . . .
H54C H 0.387844 0.503196 0.496144 0.051 Uiso 1 1 calc GR . . . .
Ga1 Ga 0.00699(6) 0.64509(4) 0.70981(4) 0.0321(2) Uani 0.894(2) 1 d D . P A 1
Cl1 Cl -0.0255(2) 0.61852(17) 0.62842(12) 0.0435(5) Uani 0.894(2) 1 d D . P A 1
Cl2 Cl -0.06545(14) 0.70357(8) 0.73813(9) 0.0696(7) Uani 0.894(2) 1 d D . P A 1
Cl3 Cl 0.0053(4) 0.5825(2) 0.76857(13) 0.0516(8) Uani 0.894(2) 1 d . . P A 1
Cl4 Cl 0.11363(14) 0.67573(10) 0.70524(7) 0.0632(7) Uani 0.894(2) 1 d D . P A 1
Ga1B Ga -0.0169(5) 0.6430(4) 0.7026(4) 0.0321(2) Uani 0.106(2) 1 d D . P A 2
Cl1B Cl -0.035(3) 0.6148(18) 0.6191(10) 0.0435(5) Uani 0.106(2) 1 d D . P A 2
Cl2B Cl -0.1110(10) 0.6822(7) 0.7283(8) 0.0696(7) Uani 0.106(2) 1 d D . P A 2
Cl3B Cl 0.006(4) 0.582(2) 0.7568(18) 0.0516(8) Uani 0.106(2) 1 d . . P A 2
Cl4B Cl 0.0732(11) 0.6942(9) 0.6999(7) 0.0632(7) Uani 0.106(2) 1 d D . P A 2
Ga2 Ga 0.15090(9) 0.87034(6) 0.58522(5) 0.0316(3) Uani 0.894(2) 1 d D . P B 1
Cl5 Cl 0.06205(16) 0.90126(9) 0.53952(12) 0.0489(6) Uani 0.894(2) 1 d D . P B 1
Cl6 Cl 0.19628(17) 0.93011(7) 0.63635(9) 0.0729(9) Uani 0.894(2) 1 d D . P B 1
Cl7 Cl 0.11408(19) 0.80787(9) 0.63693(11) 0.0363(6) Uani 0.894(2) 1 d D . P B 1
Cl8 Cl 0.22955(13) 0.84449(8) 0.52616(10) 0.0625(6) Uani 0.894(2) 1 d D . P B 1
Ga2B Ga 0.1460(9) 0.8737(6) 0.5979(5) 0.0316(3) Uani 0.106(2) 1 d D . P B 2
Cl5B Cl 0.0700(16) 0.8882(12) 0.5336(12) 0.0489(6) Uani 0.106(2) 1 d D . P B 2
Cl6B Cl 0.1540(16) 0.9394(6) 0.6510(8) 0.0729(9) Uani 0.106(2) 1 d D . P B 2
Cl7B Cl 0.104(2) 0.8121(10) 0.6481(12) 0.0363(6) Uani 0.106(2) 1 d D . P B 2
Cl8B Cl 0.2441(10) 0.8626(8) 0.5533(9) 0.0625(6) Uani 0.106(2) 1 d D . P B 2

loop_
_atom_site_aniso_label
_atom_site_aniso_U_11
_atom_site_aniso_U_22
_atom_site_aniso_U_33
_atom_site_aniso_U_23
_atom_site_aniso_U_13
_atom_site_aniso_U_12
As1 0.0286(3) 0.0192(3) 0.0253(3) -0.00357(19) 0.0020(2) -0.0022(2)
N1 0.030(2) 0.0151(18) 0.026(2) -0.0010(14) -0.0006(16) -0.0021(15)
N2 0.026(2) 0.0179(18) 0.026(2) -0.0020(15) -0.0014(16) 0.0001(16)
N3 0.032(3) 0.028(2) 0.024(2) -0.0036(16) -0.0009(17) 0.0001(18)
C1 0.021(3) 0.014(2) 0.024(2) -0.0011(16) -0.0034(18) -0.0004(17)
C2 0.031(3) 0.023(2) 0.026(2) -0.0004(18) 0.006(2) 0.001(2)
C3 0.032(3) 0.025(2) 0.027(2) -0.0039(19) 0.004(2) 0.003(2)
C4 0.026(3) 0.020(2) 0.026(2) 0.0044(18) 0.0033(19) 0.0037(19)
C5 0.028(3) 0.021(2) 0.020(2) 0.0024(17) -0.0014(19) 0.0026(19)
C6 0.034(3) 0.019(2) 0.024(2) 0.0005(17) 0.002(2) -0.002(2)
C7 0.039(3) 0.022(2) 0.030(3) 0.0031(19) 0.000(2) 0.003(2)
C8 0.027(3) 0.029(3) 0.032(3) 0.007(2) -0.002(2) 0.004(2)
C9 0.030(3) 0.032(3) 0.030(3) -0.001(2) -0.005(2) -0.001(2)
C10 0.034(3) 0.019(2) 0.021(2) 0.0011(17) -0.001(2) -0.0004(19)
C11 0.038(3) 0.017(2) 0.037(3) 0.001(2) -0.005(2) -0.001(2)
C12 0.044(4) 0.048(4) 0.056(4) -0.013(3) 0.012(3) -0.018(3)
C13 0.052(4) 0.022(3) 0.047(3) -0.005(2) -0.004(3) -0.005(2)
C14 0.032(3) 0.022(2) 0.033(3) -0.0022(19) -0.008(2) -0.005(2)
C15 0.042(4) 0.030(3) 0.049(3) 0.004(2) -0.007(3) -0.012(2)
C16 0.051(4) 0.029(3) 0.040(3) -0.007(2) -0.005(3) 0.003(2)
C17 0.024(3) 0.023(2) 0.028(2) -0.0025(18) -0.002(2) 0.0014(19)
C18 0.029(3) 0.019(2) 0.032(3) 0.0029(18) 0.001(2) 0.0039(19)
C19 0.040(3) 0.025(3) 0.031(3) 0.003(2) 0.000(2) 0.000(2)
C20 0.036(3) 0.030(3) 0.032(3) 0.001(2) -0.007(2) 0.000(2)
C21 0.036(3) 0.024(2) 0.033(3) 0.000(2) -0.006(2) -0.008(2)
C22 0.026(3) 0.020(2) 0.029(2) 0.0020(18) 0.000(2) -0.0015(19)
C23 0.029(3) 0.022(2) 0.038(3) 0.000(2) -0.006(2) -0.001(2)
C24 0.044(4) 0.031(3) 0.045(3) 0.007(2) -0.009(3) -0.011(2)
C25 0.046(4) 0.019(3) 0.076(5) -0.006(3) -0.008(3) 0.000(2)
C26 0.032(3) 0.021(2) 0.034(3) 0.0055(19) -0.003(2) -0.001(2)
C27 0.039(4) 0.032(3) 0.043(3) 0.005(2) 0.004(3) -0.001(2)
C28 0.041(4) 0.023(3) 0.049(3) 0.004(2) 0.004(3) -0.006(2)
C29 0.027(3) 0.024(2) 0.023(2) 0.0017(18) -0.0014(19) -0.005(2)
C30 0.032(3) 0.027(3) 0.030(3) 0.002(2) 0.001(2) 0.004(2)
C31 0.029(3) 0.048(3) 0.035(3) 0.002(2) -0.001(2) -0.003(2)
C32 0.036(3) 0.044(3) 0.035(3) 0.006(2) -0.007(2) -0.015(3)
C33 0.043(4) 0.027(3) 0.042(3) 0.005(2) -0.003(3) -0.012(2)
C34 0.031(3) 0.023(2) 0.031(3) 0.0010(19) -0.003(2) -0.001(2)
C35 0.024(3) 0.023(2) 0.027(2) -0.0024(18) 0.000(2) -0.0034(19)
C36 0.037(3) 0.030(3) 0.024(2) 0.0005(19) 0.005(2) 0.001(2)
C37 0.035(3) 0.041(3) 0.025(3) -0.001(2) 0.001(2) 0.004(2)
C38 0.039(3) 0.037(3) 0.030(3) -0.001(2) 0.005(2) 0.006(2)
C39 0.039(3) 0.030(3) 0.032(3) 0.001(2) 0.001(2) 0.004(2)
C40 0.047(4) 0.035(3) 0.031(3) 0.006(2) 0.001(2) -0.006(2)
C41 0.031(3) 0.049(3) 0.040(3) 0.005(2) 0.006(2) 0.000(3)
C42 0.052(4) 0.040(3) 0.038(3) -0.008(2) 0.011(3) 0.010(3)
C43 0.032(3) 0.022(2) 0.030(3) -0.0069(19) 0.001(2) 0.001(2)
C44 0.038(3) 0.026(3) 0.034(3) -0.013(2) 0.000(2) 0.001(2)
C45 0.048(4) 0.028(3) 0.046(3) -0.014(2) 0.000(3) -0.007(2)
C46 0.050(4) 0.022(3) 0.050(3) -0.003(2) 0.003(3) -0.003(2)
C47 0.047(4) 0.023(3) 0.038(3) -0.004(2) 0.000(3) 0.005(2)
C48 0.036(3) 0.023(2) 0.030(3) -0.0063(19) 0.001(2) 0.005(2)
C49 0.041(4) 0.040(3) 0.034(3) -0.009(2) -0.004(2) -0.001(3)
C50 0.042(4) 0.050(4) 0.046(3) -0.013(3) -0.010(3) 0.004(3)
C51 0.053(4) 0.049(4) 0.042(3) -0.019(3) -0.012(3) -0.003(3)
C52 0.034(3) 0.028(3) 0.031(3) 0.000(2) 0.002(2) 0.002(2)
C53 0.037(3) 0.036(3) 0.036(3) -0.003(2) -0.002(2) 0.010(2)
C54 0.039(3) 0.032(3) 0.032(3) -0.003(2) 0.001(2) -0.001(2)
Ga1 0.0420(7) 0.0245(4) 0.0297(4) 0.0012(3) -0.0024(4) 0.0009(4)
Cl1 0.0493(17) 0.0449(11) 0.0362(13) -0.0081(10) -0.0073(10) -0.0022(10)
Cl2 0.0923(18) 0.0534(12) 0.0631(12) -0.0215(9) -0.0205(12) 0.0412(12)
Cl3 0.0630(12) 0.0424(8) 0.049(2) 0.0199(18) 0.002(2) 0.0020(7)
Cl4 0.0650(15) 0.0926(16) 0.0321(8) -0.0016(9) 0.0015(9) -0.0434(13)
Ga1B 0.0420(7) 0.0245(4) 0.0297(4) 0.0012(3) -0.0024(4) 0.0009(4)
Cl1B 0.0493(17) 0.0449(11) 0.0362(13) -0.0081(10) -0.0073(10) -0.0022(10)
Cl2B 0.0923(18) 0.0534(12) 0.0631(12) -0.0215(9) -0.0205(12) 0.0412(12)
Cl3B 0.0630(12) 0.0424(8) 0.049(2) 0.0199(18) 0.002(2) 0.0020(7)
Cl4B 0.0650(15) 0.0926(16) 0.0321(8) -0.0016(9) 0.0015(9) -0.0434(13)
Ga2 0.0408(5) 0.0199(4) 0.0340(7) 0.0004(5) -0.0080(5) 0.0015(3)
Cl5 0.0401(12) 0.0499(17) 0.0567(11) 0.0190(10) -0.0079(9) 0.0111(10)
Cl6 0.135(3) 0.0307(9) 0.0529(12) 0.0087(8) -0.0397(14) -0.0300(12)
Cl7 0.0399(14) 0.0245(8) 0.0445(15) 0.0042(8) -0.0055(9) -0.0005(8)
Cl8 0.0737(15) 0.0520(12) 0.0619(13) 0.0192(9) 0.0215(11) 0.0299(10)
Ga2B 0.0408(5) 0.0199(4) 0.0340(7) 0.0004(5) -0.0080(5) 0.0015(3)
Cl5B 0.0401(12) 0.0499(17) 0.0567(11) 0.0190(10) -0.0079(9) 0.0111(10)
Cl6B 0.135(3) 0.0307(9) 0.0529(12) 0.0087(8) -0.0397(14) -0.0300(12)
Cl7B 0.0399(14) 0.0245(8) 0.0445(15) 0.0042(8) -0.0055(9) -0.0005(8)
Cl8B 0.0737(15) 0.0520(12) 0.0619(13) 0.0192(9) 0.0215(11) 0.0299(10)

loop_
_atom_type_symbol
_atom_type_description
_atom_type_scat_dispersion_real
_atom_type_scat_dispersion_imag
_atom_type_scat_source
C C 0.0181 0.0091 'International Tables Vol C Tables 4.2.6.8 and 6.1.1.4'
H H 0.0000 0.0000 'International Tables Vol C Tables 4.2.6.8 and 6.1.1.4'
As As -0.9300 1.0051 'International Tables Vol C Tables 4.2.6.8 and 6.1.1.4'
Cl Cl 0.3639 0.7018 'International Tables Vol C Tables 4.2.6.8 and 6.1.1.4'
Ga Ga -1.2846 0.7763 'International Tables Vol C Tables 4.2.6.8 and 6.1.1.4'
N N 0.0311 0.0180 'International Tables Vol C Tables 4.2.6.8 and 6.1.1.4'

loop_
_exptl_crystal_face_index_h
_exptl_crystal_face_index_k
_exptl_crystal_face_index_l
_exptl_crystal_face_perp_dist
0 0 1 0.0437
0 0 -1 0.0016
-1 0 0 0.0816
1 0 0 0.0874
1 1 0 0.0688
0 1 0 0.1108
0 -1 0 0.1328

loop_
_geom_angle_atom_site_label_1
_geom_angle_atom_site_label_2
_geom_angle_atom_site_label_3
_geom_angle
_geom_angle_site_symmetry_1
_geom_angle_site_symmetry_3
_geom_angle_publ_flag
C4 As1 C35 104.3(2) . . ?
C1 N1 C2 109.3(4) . . ?
C1 N1 C5 124.2(4) . . ?
C2 N1 C5 124.8(4) . . ?
C1 N2 C3 108.4(4) . . ?
C1 N2 C17 127.2(4) . . ?
C3 N2 C17 124.0(4) . . ?
C35 N3 C38 112.7(4) . . ?
C35 N3 C43 121.7(4) . . ?
C43 N3 C38 125.2(4) . . ?
N1 C1 N2 107.3(4) . . ?
N1 C1 C4 125.8(4) . . ?
N2 C1 C4 126.9(4) . . ?
N1 C2 H2 126.3 . . ?
C3 C2 N1 107.4(4) . . ?
C3 C2 H2 126.3 . . ?
N2 C3 H3 126.2 . . ?
C2 C3 N2 107.6(5) . . ?
C2 C3 H3 126.2 . . ?
C1 C4 As1 114.5(3) . . ?
C1 C4 C29 117.0(4) . . ?
C29 C4 As1 128.5(4) . . ?
C6 C5 N1 116.5(4) . . ?
C10 C5 N1 120.4(4) . . ?
C10 C5 C6 123.0(4) . . ?
C5 C6 C11 123.2(5) . . ?
C7 C6 C5 116.6(5) . . ?
C7 C6 C11 119.9(4) . . ?
C6 C7 H7 119.1 . . ?
C8 C7 C6 121.8(5) . . ?
C8 C7 H7 119.1 . . ?
C7 C8 H8 119.9 . . ?
C7 C8 C9 120.2(5) . . ?
C9 C8 H8 119.9 . . ?
C8 C9 H9 119.7 . . ?
C10 C9 C8 120.6(5) . . ?
C10 C9 H9 119.7 . . ?
C5 C10 C14 122.7(4) . . ?
C9 C10 C5 117.7(4) . . ?
C9 C10 C14 119.5(5) . . ?
C6 C11 H11 108.1 . . ?
C6 C11 C13 113.6(5) . . ?
C12 C11 C6 108.9(5) . . ?
C12 C11 H11 108.1 . . ?
C12 C11 C13 110.1(5) . . ?
C13 C11 H11 108.1 . . ?
C11 C12 H12A 109.5 . . ?
C11 C12 H12B 109.5 . . ?
C11 C12 H12C 109.5 . . ?
H12A C12 H12B 109.5 . . ?
H12A C12 H12C 109.5 . . ?
H12B C12 H12C 109.5 . . ?
C11 C13 H13A 109.5 . . ?
C11 C13 H13B 109.5 . . ?
C11 C13 H13C 109.5 . . ?
H13A C13 H13B 109.5 . . ?
H13A C13 H13C 109.5 . . ?
H13B C13 H13C 109.5 . . ?
C10 C14 H14 108.6 . . ?
C10 C14 C16 108.9(4) . . ?
C15 C14 C10 111.8(5) . . ?
C15 C14 H14 108.6 . . ?
C15 C14 C16 110.2(5) . . ?
C16 C14 H14 108.6 . . ?
C14 C15 H15A 109.5 . . ?
C14 C15 H15B 109.5 . . ?
C14 C15 H15C 109.5 . . ?
H15A C15 H15B 109.5 . . ?
H15A C15 H15C 109.5 . . ?
H15B C15 H15C 109.5 . . ?
C14 C16 H16A 109.5 . . ?
C14 C16 H16B 109.5 . . ?
C14 C16 H16C 109.5 . . ?
H16A C16 H16B 109.5 . . ?
H16A C16 H16C 109.5 . . ?
H16B C16 H16C 109.5 . . ?
C18 C17 N2 118.8(4) . . ?
C18 C17 C22 123.8(5) . . ?
C22 C17 N2 117.4(4) . . ?
C17 C18 C23 123.5(5) . . ?
C19 C18 C17 116.8(5) . . ?
C19 C18 C23 119.6(4) . . ?
C18 C19 H19 119.3 . . ?
C18 C19 C20 121.3(5) . . ?
C20 C19 H19 119.3 . . ?
C19 C20 H20 120.1 . . ?
C21 C20 C19 119.9(5) . . ?
C21 C20 H20 120.1 . . ?
C20 C21 H21 119.3 . . ?
C20 C21 C22 121.4(5) . . ?
C22 C21 H21 119.3 . . ?
C17 C22 C26 123.1(4) . . ?
C21 C22 C17 116.6(4) . . ?
C21 C22 C26 119.9(4) . . ?
C18 C23 H23 108.3 . . ?
C18 C23 C24 112.1(4) . . ?
C18 C23 C25 109.9(4) . . ?
C24 C23 H23 108.3 . . ?
C25 C23 H23 108.3 . . ?
C25 C23 C24 109.8(5) . . ?
C23 C24 H24A 109.5 . . ?
C23 C24 H24B 109.5 . . ?
C23 C24 H24C 109.5 . . ?
H24A C24 H24B 109.5 . . ?
H24A C24 H24C 109.5 . . ?
H24B C24 H24C 109.5 . . ?
C23 C25 H25A 109.5 . . ?
C23 C25 H25B 109.5 . . ?
C23 C25 H25C 109.5 . . ?
H25A C25 H25B 109.5 . . ?
H25A C25 H25C 109.5 . . ?
H25B C25 H25C 109.5 . . ?
C22 C26 H26 107.5 . . ?
C22 C26 C28 113.1(4) . . ?
C27 C26 C22 110.4(4) . . ?
C27 C26 H26 107.5 . . ?
C27 C26 C28 110.4(4) . . ?
C28 C26 H26 107.5 . . ?
C26 C27 H27A 109.5 . . ?
C26 C27 H27B 109.5 . . ?
C26 C27 H27C 109.5 . . ?
H27A C27 H27B 109.5 . . ?
H27A C27 H27C 109.5 . . ?
H27B C27 H27C 109.5 . . ?
C26 C28 H28A 109.5 . . ?
C26 C28 H28B 109.5 . . ?
C26 C28 H28C 109.5 . . ?
H28A C28 H28B 109.5 . . ?
H28A C28 H28C 109.5 . . ?
H28B C28 H28C 109.5 . . ?
C30 C29 C4 121.6(4) . . ?
C30 C29 C34 119.0(5) . . ?
C34 C29 C4 119.1(5) . . ?
C29 C30 H30 119.7 . . ?
C29 C30 C31 120.6(5) . . ?
C31 C30 H30 119.7 . . ?
C30 C31 H31 120.0 . . ?
C30 C31 C32 120.0(6) . . ?
C32 C31 H31 120.0 . . ?
C31 C32 H32 120.3 . . ?
C33 C32 C31 119.4(5) . . ?
C33 C32 H32 120.3 . . ?
C32 C33 H33 119.5 . . ?
C34 C33 C32 120.9(5) . . ?
C34 C33 H33 119.5 . . ?
C29 C34 H34 120.1 . . ?
C33 C34 C29 119.7(5) . . ?
C33 C34 H34 120.1 . . ?
N3 C35 As1 118.1(4) . . ?
N3 C35 C36 112.1(4) . . ?
C36 C35 As1 126.6(4) . . ?
C35 C36 C37 100.9(4) . . ?
C39 C36 C35 106.5(4) . . ?
C39 C36 C37 111.4(4) . . ?
C40 C36 C35 116.4(4) . . ?
C40 C36 C37 111.8(5) . . ?
C40 C36 C39 109.5(5) . . ?
C36 C37 H37A 110.1 . . ?
C36 C37 H37B 110.1 . . ?
H37A C37 H37B 108.4 . . ?
C38 C37 C36 108.1(4) . . ?
C38 C37 H37A 110.1 . . ?
C38 C37 H37B 110.1 . . ?
C37 C38 N3 99.5(4) . . ?
C41 C38 N3 108.8(4) . . ?
C41 C38 C37 112.1(5) . . ?
C42 C38 N3 111.4(5) . . ?
C42 C38 C37 114.4(5) . . ?
C42 C38 C41 110.1(5) . . ?
C36 C39 H39A 109.5 . . ?
C36 C39 H39B 109.5 . . ?
C36 C39 H39C 109.5 . . ?
H39A C39 H39B 109.5 . . ?
H39A C39 H39C 109.5 . . ?
H39B C39 H39C 109.5 . . ?
C36 C40 H40A 109.5 . . ?
C36 C40 H40B 109.5 . . ?
C36 C40 H40C 109.5 . . ?
H40A C40 H40B 109.5 . . ?
H40A C40 H40C 109.5 . . ?
H40B C40 H40C 109.5 . . ?
C38 C41 H41A 109.5 . . ?
C38 C41 H41B 109.5 . . ?
C38 C41 H41C 109.5 . . ?
H41A C41 H41B 109.5 . . ?
H41A C41 H41C 109.5 . . ?
H41B C41 H41C 109.5 . . ?
C38 C42 H42A 109.5 . . ?
C38 C42 H42B 109.5 . . ?
C38 C42 H42C 109.5 . . ?
H42A C42 H42B 109.5 . . ?
H42A C42 H42C 109.5 . . ?
H42B C42 H42C 109.5 . . ?
C44 C43 N3 116.0(5) . . ?
C44 C43 C48 123.7(5) . . ?
C48 C43 N3 120.3(5) . . ?
C43 C44 C49 124.5(5) . . ?
C45 C44 C43 116.4(5) . . ?
C45 C44 C49 119.0(5) . . ?
C44 C45 H45 119.3 . . ?
C46 C45 C44 121.5(6) . . ?
C46 C45 H45 119.3 . . ?
C45 C46 H46 119.6 . . ?
C47 C46 C45 120.8(6) . . ?
C47 C46 H46 119.6 . . ?
C46 C47 H47 119.5 . . ?
C46 C47 C48 120.9(5) . . ?
C48 C47 H47 119.5 . . ?
C43 C48 C52 125.3(5) . . ?
C47 C48 C43 116.6(5) . . ?
C47 C48 C52 118.2(5) . . ?
C44 C49 H49 108.3 . . ?
C44 C49 C50 112.7(5) . . ?
C44 C49 C51 110.0(5) . . ?
C50 C49 H49 108.3 . . ?
C50 C49 C51 109.0(5) . . ?
C51 C49 H49 108.3 . . ?
C49 C50 H50A 109.5 . . ?
C49 C50 H50B 109.5 . . ?
C49 C50 H50C 109.5 . . ?
H50A C50 H50B 109.5 . . ?
H50A C50 H50C 109.5 . . ?
H50B C50 H50C 109.5 . . ?
C49 C51 H51A 109.5 . . ?
C49 C51 H51B 109.5 . . ?
C49 C51 H51C 109.5 . . ?
H51A C51 H51B 109.5 . . ?
H51A C51 H51C 109.5 . . ?
H51B C51 H51C 109.5 . . ?
C48 C52 H52 108.1 . . ?
C48 C52 C53 110.6(4) . . ?
C48 C52 C54 111.0(5) . . ?
C53 C52 H52 108.1 . . ?
C54 C52 H52 108.1 . . ?
C54 C52 C53 110.9(5) . . ?
C52 C53 H53A 109.5 . . ?
C52 C53 H53B 109.5 . . ?
C52 C53 H53C 109.5 . . ?
H53A C53 H53B 109.5 . . ?
H53A C53 H53C 109.5 . . ?
H53B C53 H53C 109.5 . . ?
C52 C54 H54A 109.5 . . ?
C52 C54 H54B 109.5 . . ?
C52 C54 H54C 109.5 . . ?
H54A C54 H54B 109.5 . . ?
H54A C54 H54C 109.5 . . ?
H54B C54 H54C 109.5 . . ?
Cl2 Ga1 Cl1 109.52(14) . . ?
Cl2 Ga1 Cl3 108.30(18) . . ?
Cl2 Ga1 Cl4 110.07(11) . . ?
Cl3 Ga1 Cl1 110.6(2) . . ?
Cl3 Ga1 Cl4 109.0(2) . . ?
Cl4 Ga1 Cl1 109.41(13) . . ?
Cl2B Ga1B Cl1B 107.7(15) . . ?
Cl2B Ga1B Cl4B 111.4(11) . . ?
Cl3B Ga1B Cl1B 111(2) . . ?
Cl3B Ga1B Cl2B 110.4(18) . . ?
Cl3B Ga1B Cl4B 109(2) . . ?
Cl4B Ga1B Cl1B 107.5(14) . . ?
Cl5 Ga2 Cl6 109.28(12) . . ?
Cl5 Ga2 Cl7 109.09(16) . . ?
Cl5 Ga2 Cl8 107.95(11) . . ?
Cl6 Ga2 Cl7 109.68(11) . . ?
Cl6 Ga2 Cl8 109.29(13) . . ?
Cl8 Ga2 Cl7 111.50(10) . . ?
Cl5B Ga2B Cl7B 107.2(16) . . ?
Cl5B Ga2B Cl8B 103.4(12) . . ?
Cl6B Ga2B Cl5B 109.9(12) . . ?
Cl6B Ga2B Cl7B 106.3(11) . . ?
Cl6B Ga2B Cl8B 110.3(12) . . ?
Cl8B Ga2B Cl7B 119.5(12) . . ?

loop_
_geom_bond_atom_site_label_1
_geom_bond_atom_site_label_2
_geom_bond_distance
_geom_bond_site_symmetry_2
_geom_bond_publ_flag
As1 C4 1.817(5) . ?
As1 C35 1.988(5) . ?
N1 C1 1.346(6) . ?
N1 C2 1.367(6) . ?
N1 C5 1.461(6) . ?
N2 C1 1.354(6) . ?
N2 C3 1.377(6) . ?
N2 C17 1.464(6) . ?
N3 C35 1.295(7) . ?
N3 C38 1.543(7) . ?
N3 C43 1.474(7) . ?
C1 C4 1.474(7) . ?
C2 H2 0.9300 . ?
C2 C3 1.349(7) . ?
C3 H3 0.9300 . ?
C4 C29 1.482(7) . ?
C5 C6 1.413(7) . ?
C5 C10 1.397(7) . ?
C6 C7 1.390(7) . ?
C6 C11 1.519(7) . ?
C7 H7 0.9300 . ?
C7 C8 1.379(8) . ?
C8 H8 0.9300 . ?
C8 C9 1.395(7) . ?
C9 H9 0.9300 . ?
C9 C10 1.392(7) . ?
C10 C14 1.529(6) . ?
C11 H11 0.9800 . ?
C11 C12 1.518(8) . ?
C11 C13 1.526(7) . ?
C12 H12A 0.9600 . ?
C12 H12B 0.9600 . ?
C12 H12C 0.9600 . ?
C13 H13A 0.9600 . ?
C13 H13B 0.9600 . ?
C13 H13C 0.9600 . ?
C14 H14 0.9800 . ?
C14 C15 1.522(8) . ?
C14 C16 1.529(7) . ?
C15 H15A 0.9600 . ?
C15 H15B 0.9600 . ?
C15 H15C 0.9600 . ?
C16 H16A 0.9600 . ?
C16 H16B 0.9600 . ?
C16 H16C 0.9600 . ?
C17 C18 1.396(7) . ?
C17 C22 1.400(7) . ?
C18 C19 1.387(7) . ?
C18 C23 1.526(7) . ?
C19 H19 0.9300 . ?
C19 C20 1.390(8) . ?
C20 H20 0.9300 . ?
C20 C21 1.389(7) . ?
C21 H21 0.9300 . ?
C21 C22 1.390(7) . ?
C22 C26 1.530(6) . ?
C23 H23 0.9800 . ?
C23 C24 1.535(8) . ?
C23 C25 1.534(8) . ?
C24 H24A 0.9600 . ?
C24 H24B 0.9600 . ?
C24 H24C 0.9600 . ?
C25 H25A 0.9600 . ?
C25 H25B 0.9600 . ?
C25 H25C 0.9600 . ?
C26 H26 0.9800 . ?
C26 C27 1.518(8) . ?
C26 C28 1.539(7) . ?
C27 H27A 0.9600 . ?
C27 H27B 0.9600 . ?
C27 H27C 0.9600 . ?
C28 H28A 0.9600 . ?
C28 H28B 0.9600 . ?
C28 H28C 0.9600 . ?
C29 C30 1.376(7) . ?
C29 C34 1.411(7) . ?
C30 H30 0.9300 . ?
C30 C31 1.384(8) . ?
C31 H31 0.9300 . ?
C31 C32 1.391(9) . ?
C32 H32 0.9300 . ?
C32 C33 1.379(9) . ?
C33 H33 0.9300 . ?
C33 C34 1.369(8) . ?
C34 H34 0.9300 . ?
C35 C36 1.540(7) . ?
C36 C37 1.553(7) . ?
C36 C39 1.539(8) . ?
C36 C40 1.516(8) . ?
C37 H37A 0.9700 . ?
C37 H37B 0.9700 . ?
C37 C38 1.530(8) . ?
C38 C41 1.527(8) . ?
C38 C42 1.514(8) . ?
C39 H39A 0.9600 . ?
C39 H39B 0.9600 . ?
C39 H39C 0.9600 . ?
C40 H40A 0.9600 . ?
C40 H40B 0.9600 . ?
C40 H40C 0.9600 . ?
C41 H41A 0.9600 . ?
C41 H41B 0.9600 . ?
C41 H41C 0.9600 . ?
C42 H42A 0.9600 . ?
C42 H42B 0.9600 . ?
C42 H42C 0.9600 . ?
C43 C44 1.406(8) . ?
C43 C48 1.412(7) . ?
C44 C45 1.401(8) . ?
C44 C49 1.520(8) . ?
C45 H45 0.9300 . ?
C45 C46 1.388(9) . ?
C46 H46 0.9300 . ?
C46 C47 1.377(9) . ?
C47 H47 0.9300 . ?
C47 C48 1.411(8) . ?
C48 C52 1.508(8) . ?
C49 H49 0.9800 . ?
C49 C50 1.532(9) . ?
C49 C51 1.544(7) . ?
C50 H50A 0.9600 . ?
C50 H50B 0.9600 . ?
C50 H50C 0.9600 . ?
C51 H51A 0.9600 . ?
C51 H51B 0.9600 . ?
C51 H51C 0.9600 . ?
C52 H52 0.9800 . ?
C52 C53 1.529(7) . ?
C52 C54 1.527(7) . ?
C53 H53A 0.9600 . ?
C53 H53B 0.9600 . ?
C53 H53C 0.9600 . ?
C54 H54A 0.9600 . ?
C54 H54B 0.9600 . ?
C54 H54C 0.9600 . ?
Ga1 Cl1 2.1806(18) . ?
Ga1 Cl2 2.162(2) . ?
Ga1 Cl3 2.168(5) . ?
Ga1 Cl4 2.170(2) . ?
Ga1B Cl1B 2.182(14) . ?
Ga1B Cl2B 2.145(13) . ?
Ga1B Cl3B 2.10(5) . ?
Ga1B Cl4B 2.167(12) . ?
Ga2 Cl5 2.167(2) . ?
Ga2 Cl6 2.170(2) . ?
Ga2 Cl7 2.172(2) . ?
Ga2 Cl8 2.171(2) . ?
Ga2B Cl5B 2.155(14) . ?
Ga2B Cl6B 2.149(13) . ?
Ga2B Cl7B 2.166(14) . ?
Ga2B Cl8B 2.165(13) . ?

loop_
_geom_torsion_atom_site_label_1
_geom_torsion_atom_site_label_2
_geom_torsion_atom_site_label_3
_geom_torsion_atom_site_label_4
_geom_torsion
_geom_torsion_site_symmetry_1
_geom_torsion_site_symmetry_2
_geom_torsion_site_symmetry_3
_geom_torsion_site_symmetry_4
_geom_torsion_publ_flag
As1 C4 C29 C30 -40.0(7) . . . . ?
As1 C4 C29 C34 134.3(4) . . . . ?
As1 C35 C36 C37 -156.3(4) . . . . ?
As1 C35 C36 C39 -39.9(6) . . . . ?
As1 C35 C36 C40 82.5(6) . . . . ?
N1 C1 C4 As1 124.5(4) . . . . ?
N1 C1 C4 C29 -56.3(6) . . . . ?
N1 C2 C3 N2 0.4(5) . . . . ?
N1 C5 C6 C7 178.6(4) . . . . ?
N1 C5 C6 C11 -7.9(7) . . . . ?
N1 C5 C10 C9 -179.2(4) . . . . ?
N1 C5 C10 C14 3.7(7) . . . . ?
N2 C1 C4 As1 -59.5(5) . . . . ?
N2 C1 C4 C29 119.7(5) . . . . ?
N2 C17 C18 C19 175.5(5) . . . . ?
N2 C17 C18 C23 -7.9(8) . . . . ?
N2 C17 C22 C21 -176.8(5) . . . . ?
N2 C17 C22 C26 9.6(7) . . . . ?
N3 C35 C36 C37 2.8(6) . . . . ?
N3 C35 C36 C39 119.2(5) . . . . ?
N3 C35 C36 C40 -118.4(5) . . . . ?
N3 C43 C44 C45 -174.3(5) . . . . ?
N3 C43 C44 C49 9.0(7) . . . . ?
N3 C43 C48 C47 175.4(4) . . . . ?
N3 C43 C48 C52 -3.8(8) . . . . ?
C1 N1 C2 C3 0.7(5) . . . . ?
C1 N1 C5 C6 -72.3(6) . . . . ?
C1 N1 C5 C10 110.8(5) . . . . ?
C1 N2 C3 C2 -1.2(5) . . . . ?
C1 N2 C17 C18 -89.2(6) . . . . ?
C1 N2 C17 C22 90.8(6) . . . . ?
C1 C4 C29 C30 141.0(5) . . . . ?
C1 C4 C29 C34 -44.7(6) . . . . ?
C2 N1 C1 N2 -1.4(5) . . . . ?
C2 N1 C1 C4 175.2(4) . . . . ?
C2 N1 C5 C6 91.3(6) . . . . ?
C2 N1 C5 C10 -85.6(6) . . . . ?
C3 N2 C1 N1 1.6(5) . . . . ?
C3 N2 C1 C4 -175.0(4) . . . . ?
C3 N2 C17 C18 98.1(6) . . . . ?
C3 N2 C17 C22 -81.8(6) . . . . ?
C4 C29 C30 C31 169.8(5) . . . . ?
C4 C29 C34 C33 -167.3(5) . . . . ?
C5 N1 C1 N2 164.4(4) . . . . ?
C5 N1 C1 C4 -19.0(7) . . . . ?
C5 N1 C2 C3 -165.0(4) . . . . ?
C5 C6 C7 C8 1.6(8) . . . . ?
C5 C6 C11 C12 -100.1(6) . . . . ?
C5 C6 C11 C13 136.9(5) . . . . ?
C5 C10 C14 C15 -136.2(5) . . . . ?
C5 C10 C14 C16 101.9(6) . . . . ?
C6 C5 C10 C9 4.1(7) . . . . ?
C6 C5 C10 C14 -173.0(5) . . . . ?
C6 C7 C8 C9 1.7(8) . . . . ?
C7 C6 C11 C12 73.1(6) . . . . ?
C7 C6 C11 C13 -49.9(7) . . . . ?
C7 C8 C9 C10 -2.2(8) . . . . ?
C8 C9 C10 C5 -0.6(8) . . . . ?
C8 C9 C10 C14 176.6(5) . . . . ?
C9 C10 C14 C15 46.8(7) . . . . ?
C9 C10 C14 C16 -75.1(6) . . . . ?
C10 C5 C6 C7 -4.6(7) . . . . ?
C10 C5 C6 C11 168.9(5) . . . . ?
C11 C6 C7 C8 -172.1(5) . . . . ?
C17 N2 C1 N1 -172.0(4) . . . . ?
C17 N2 C1 C4 11.5(7) . . . . ?
C17 N2 C3 C2 172.6(4) . . . . ?
C17 C18 C19 C20 2.0(8) . . . . ?
C17 C18 C23 C24 128.3(5) . . . . ?
C17 C18 C23 C25 -109.3(6) . . . . ?
C17 C22 C26 C27 98.9(6) . . . . ?
C17 C22 C26 C28 -136.8(5) . . . . ?
C18 C17 C22 C21 3.2(8) . . . . ?
C18 C17 C22 C26 -170.3(5) . . . . ?
C18 C19 C20 C21 1.7(9) . . . . ?
C19 C18 C23 C24 -55.2(7) . . . . ?
C19 C18 C23 C25 67.2(7) . . . . ?
C19 C20 C21 C22 -3.2(9) . . . . ?
C20 C21 C22 C17 0.8(8) . . . . ?
C20 C21 C22 C26 174.6(5) . . . . ?
C21 C22 C26 C27 -74.5(6) . . . . ?
C21 C22 C26 C28 49.8(7) . . . . ?
C22 C17 C18 C19 -4.6(8) . . . . ?
C22 C17 C18 C23 172.0(5) . . . . ?
C23 C18 C19 C20 -174.7(5) . . . . ?
C29 C30 C31 C32 -1.6(8) . . . . ?
C30 C29 C34 C33 7.1(7) . . . . ?
C30 C31 C32 C33 5.2(8) . . . . ?
C31 C32 C33 C34 -2.6(9) . . . . ?
C32 C33 C34 C29 -3.6(8) . . . . ?
C34 C29 C30 C31 -4.5(7) . . . . ?
C35 As1 C4 C1 169.1(3) . . . . ?
C35 As1 C4 C29 -10.0(5) . . . . ?
C35 N3 C38 C37 -24.6(6) . . . . ?
C35 N3 C38 C41 92.8(5) . . . . ?
C35 N3 C38 C42 -145.6(5) . . . . ?
C35 N3 C43 C44 79.9(6) . . . . ?
C35 N3 C43 C48 -97.2(6) . . . . ?
C35 C36 C37 C38 -18.3(6) . . . . ?
C36 C37 C38 N3 25.0(6) . . . . ?
C36 C37 C38 C41 -89.9(6) . . . . ?
C36 C37 C38 C42 143.8(5) . . . . ?
C38 N3 C35 As1 175.2(3) . . . . ?
C38 N3 C35 C36 14.2(6) . . . . ?
C38 N3 C43 C44 -91.8(6) . . . . ?
C38 N3 C43 C48 91.0(6) . . . . ?
C39 C36 C37 C38 -131.0(5) . . . . ?
C40 C36 C37 C38 106.1(5) . . . . ?
C43 N3 C35 As1 2.5(6) . . . . ?
C43 N3 C35 C36 -158.5(4) . . . . ?
C43 N3 C38 C37 147.8(5) . . . . ?
C43 N3 C38 C41 -94.8(6) . . . . ?
C43 N3 C38 C42 26.8(7) . . . . ?
C43 C44 C45 C46 -1.7(8) . . . . ?
C43 C44 C49 C50 -118.0(6) . . . . ?
C43 C44 C49 C51 120.1(6) . . . . ?
C43 C48 C52 C53 -114.1(6) . . . . ?
C43 C48 C52 C54 122.3(5) . . . . ?
C44 C43 C48 C47 -1.6(8) . . . . ?
C44 C43 C48 C52 179.2(5) . . . . ?
C44 C45 C46 C47 -0.6(9) . . . . ?
C45 C44 C49 C50 65.4(7) . . . . ?
C45 C44 C49 C51 -56.5(7) . . . . ?
C45 C46 C47 C48 2.0(9) . . . . ?
C46 C47 C48 C43 -0.9(8) . . . . ?
C46 C47 C48 C52 178.4(5) . . . . ?
C47 C48 C52 C53 66.7(6) . . . . ?
C47 C48 C52 C54 -56.9(6) . . . . ?
C48 C43 C44 C45 2.8(8) . . . . ?
C48 C43 C44 C49 -174.0(5) . . . . ?
C49 C44 C45 C46 175.3(5) . . . . ?

loop_
_exptl_oxdiff_crystal_face_indexfrac_h
_exptl_oxdiff_crystal_face_indexfrac_k
_exptl_oxdiff_crystal_face_indexfrac_l
_exptl_oxdiff_crystal_face_x
_exptl_oxdiff_crystal_face_y
_exptl_oxdiff_crystal_face_z
0.0051 0.0028 1.0012 0.0003 0.0632 -0.0070
-0.0051 -0.0028 -1.0012 -0.0003 -0.0632 0.0070
-1.0022 -0.0019 0.0065 0.0755 0.0029 0.0313
1.0022 0.0019 -0.0065 -0.0755 -0.0029 -0.0313
1.0014 1.0022 -0.0075 -0.0981 0.0033 0.0229
-0.0008 1.0003 -0.0010 -0.0227 0.0062 0.0541
0.0008 -1.0003 0.0010 0.0227 -0.0062 -0.0541
